data_4106858
loop_
_publ_author_name
'David C. Leitch'
'Rachel H. Platel'
'Laurel L. Schafer'

_publ_section_title
;
 Mechanistic Elucidation of Intramolecular Aminoalkene Hydroamination
 Catalyzed by a Tethered Bis(ureate) Complex: Evidence for Proton-Assisted
 C-N Bond Formation at Zirconium
;
_journal_name_full 'Journal of the American Chemical Society'
_journal_page_first 15453
_journal_page_last 15463
_journal_paper_doi 10.1021/ja202448b
_journal_volume 133
_journal_year 2011
_chemical_formula_moiety 'C23 H50 N6 O2 Zr'
_chemical_formula_sum 'C23 H50 N6 O2 Zr'
_chemical_formula_weight 533.91
_chemical_name_systematic
;
 ?
;
_space_group_IT_number 14
_symmetry_cell_setting monoclinic
_symmetry_space_group_name_Hall '-P 2yn'
_symmetry_space_group_name_H-M 'P 1 21/n 1'
_atom_sites_solution_hydrogens geom
_atom_sites_solution_primary direct
_atom_sites_solution_secondary difmap
_audit_creation_method SHELXL-97
_cell_angle_alpha 90.000(5)
_cell_angle_beta 95.011(5)
_cell_angle_gamma 90.000(5)
_cell_formula_units_Z 4
_cell_length_a 13.151(5)
_cell_length_b 15.598(5)
_cell_length_c 13.856(5)
_cell_measurement_reflns_used 9821
_cell_measurement_temperature 173(2)
_cell_measurement_theta_max 30.058
_cell_measurement_theta_min 2.4285
_cell_volume 2831.4(17)
_computing_structure_refinement 'SHELXL-97 (Sheldrick, 1997)'
_diffrn_ambient_temperature 173(2)
_diffrn_measured_fraction_theta_full 0.997
_diffrn_measured_fraction_theta_max 0.997
_diffrn_radiation_monochromator graphite
_diffrn_radiation_source 'fine-focus sealed tube'
_diffrn_radiation_type MoK\a
_diffrn_radiation_wavelength 0.71069
_diffrn_reflns_av_R_equivalents 0.0163
_diffrn_reflns_av_sigmaI/netI 0.0149
_diffrn_reflns_limit_h_max 17
_diffrn_reflns_limit_h_min -18
_diffrn_reflns_limit_k_max 21
_diffrn_reflns_limit_k_min -21
_diffrn_reflns_limit_l_max 19
_diffrn_reflns_limit_l_min -19
_diffrn_reflns_number 31129
_diffrn_reflns_theta_full 30.08
_diffrn_reflns_theta_max 30.08
_diffrn_reflns_theta_min 2.03
_exptl_absorpt_coefficient_mu 0.417
_exptl_absorpt_correction_T_max 0.8824
_exptl_absorpt_correction_T_min 0.7948
_exptl_absorpt_correction_type multi-scan
_exptl_crystal_colour colourless
_exptl_crystal_density_diffrn 1.252
_exptl_crystal_description prism
_exptl_crystal_F_000 1144
_exptl_crystal_size_max 0.5
_exptl_crystal_size_mid 0.3
_exptl_crystal_size_min 0.3
_refine_diff_density_max 0.450
_refine_diff_density_min -0.419
_refine_diff_density_rms 0.148
_refine_ls_extinction_method none
_refine_ls_goodness_of_fit_ref 1.213
_refine_ls_hydrogen_treatment mixed
_refine_ls_matrix_type full
_refine_ls_number_parameters 303
_refine_ls_number_reflns 8291
_refine_ls_number_restraints 0
_refine_ls_restrained_S_all 1.213
_refine_ls_R_factor_all 0.0302
_refine_ls_R_factor_gt 0.0228
_refine_ls_shift/su_max 0.003
_refine_ls_shift/su_mean 0.000
_refine_ls_structure_factor_coef Fsqd
_refine_ls_weighting_details 'calc w=1/[\s^2^(Fo^2^)+(0.0417P)^2^+0.5978P] where P=(Fo^2^+2Fc^2^)/3'
_refine_ls_weighting_scheme calc
_refine_ls_wR_factor_gt 0.0662
_refine_ls_wR_factor_ref 0.0803
_reflns_number_gt 7278
_reflns_number_total 8291
_reflns_threshold_expression >2sigma(I)
_cod_data_source_file ja202448b_si_002_3.cif
_cod_data_source_block ls186_0m
_cod_original_sg_symbol_H-M 'P 21/n'
_cod_database_code 4106858

loop_
_symmetry_equiv_pos_as_xyz
'x, y, z'
'-x+1/2, y+1/2, -z+1/2'
'-x, -y, -z'
'x-1/2, -y-1/2, z-1/2'

loop_
_atom_site_label
_atom_site_type_symbol
_atom_site_fract_x
_atom_site_fract_y
_atom_site_fract_z
_atom_site_U_iso_or_equiv
_atom_site_adp_type
_atom_site_occupancy
_atom_site_symmetry_multiplicity
_atom_site_calc_flag
_atom_site_refinement_flags
Zr1 Zr 0.410162(8) 0.090666(7) 0.981315(8) 0.01699(4) Uani 1 1 d .
O1 O 0.40509(7) 0.09604(6) 1.14138(7) 0.02512(19) Uani 1 1 d .
O2 O 0.44645(7) 0.10121(6) 0.82774(7) 0.02335(18) Uani 1 1 d .
N6 N 0.58222(8) 0.06138(7) 1.01933(7) 0.0216(2) Uani 1 1 d .
N4 N 0.25914(9) 0.08437(7) 1.22231(8) 0.0229(2) Uani 1 1 d .
N3 N 0.32826(10) 0.09421(7) 0.69354(8) 0.0268(2) Uani 1 1 d .
N1 N 0.28852(8) 0.08062(7) 0.85811(8) 0.0215(2) Uani 1 1 d .
N2 N 0.26287(8) 0.08655(7) 1.04945(8) 0.0211(2) Uani 1 1 d .
N5 N 0.43131(9) 0.22463(7) 0.98636(8) 0.0254(2) Uani 1 1 d .
C1 C 0.35268(10) 0.09208(7) 0.79189(9) 0.0208(2) Uani 1 1 d .
C3 C 0.17883(10) 0.08469(9) 0.84272(10) 0.0248(3) Uani 1 1 d .
H3A H 0.1516 0.0269 0.8405 0.030 Uiso 1 1 calc R
H3B H 0.1599 0.1115 0.7806 0.030 Uiso 1 1 calc R
C5 C 0.15501(10) 0.09231(9) 1.02105(10) 0.0252(3) Uani 1 1 d .
H5A H 0.1226 0.1246 1.0697 0.030 Uiso 1 1 calc R
H5B H 0.1261 0.0350 1.0189 0.030 Uiso 1 1 calc R
C17 C 0.30203(12) 0.12616(10) 1.31267(10) 0.0319(3) Uani 1 1 d .
H17 H 0.2632 0.1039 1.3644 0.038 Uiso 1 1 calc R
C14 C 0.17592(11) 0.02231(9) 1.23025(9) 0.0276(3) Uani 1 1 d .
H14 H 0.1571 -0.0002 1.1651 0.033 Uiso 1 1 calc R
C2 C 0.30683(10) 0.08881(7) 1.13854(9) 0.0200(2) Uani 1 1 d .
C7 C 0.16674(12) 0.22821(9) 0.92250(12) 0.0339(3) Uani 1 1 d .
H7A H 0.1459 0.2541 0.8611 0.051 Uiso 1 1 calc R
H7B H 0.2398 0.2300 0.9335 0.051 Uiso 1 1 calc R
H7C H 0.1372 0.2591 0.9731 0.051 Uiso 1 1 calc R
C20 C 0.40511(14) 0.27853(10) 1.06591(12) 0.0388(3) Uani 1 1 d .
H20A H 0.4665 0.2987 1.1013 0.058 Uiso 1 1 calc R
H20B H 0.3659 0.2459 1.1083 0.058 Uiso 1 1 calc R
H20C H 0.3656 0.3266 1.0407 0.058 Uiso 1 1 calc R
C4 C 0.13080(9) 0.13521(9) 0.92221(9) 0.0245(2) Uani 1 1 d .
C22 C 0.64498(11) 0.10014(9) 0.94727(12) 0.0300(3) Uani 1 1 d .
H22A H 0.6348 0.1611 0.9459 0.045 Uiso 1 1 calc R
H22B H 0.6251 0.0767 0.8844 0.045 Uiso 1 1 calc R
H22C H 0.7157 0.0878 0.9647 0.045 Uiso 1 1 calc R
C8 C 0.25736(11) 0.03010(10) 0.64774(10) 0.0314(3) Uani 1 1 d .
H8 H 0.2272 -0.0008 0.6998 0.038 Uiso 1 1 calc R
C9 C 0.16993(15) 0.06986(15) 0.58340(12) 0.0504(5) Uani 1 1 d .
H9A H 0.1361 0.1120 0.6197 0.076 Uiso 1 1 calc R
H9B H 0.1222 0.0259 0.5615 0.076 Uiso 1 1 calc R
H9C H 0.1964 0.0967 0.5285 0.076 Uiso 1 1 calc R
C6 C 0.01498(11) 0.13216(12) 0.89952(11) 0.0359(3) Uani 1 1 d .
H6A H -0.0173 0.1633 0.9483 0.054 Uiso 1 1 calc R
H6B H -0.0076 0.0736 0.8987 0.054 Uiso 1 1 calc R
H6C H -0.0029 0.1577 0.8373 0.054 Uiso 1 1 calc R
C15 C 0.08082(13) 0.06321(14) 1.26521(13) 0.0448(4) Uani 1 1 d .
H15A H 0.0962 0.0851 1.3296 0.067 Uiso 1 1 calc R
H15B H 0.0277 0.0210 1.2656 0.067 Uiso 1 1 calc R
H15C H 0.0585 0.1093 1.2225 0.067 Uiso 1 1 calc R
C21 C 0.47528(15) 0.27885(10) 0.91642(12) 0.0404(4) Uani 1 1 d .
H21A H 0.4251 0.3193 0.8905 0.061 Uiso 1 1 calc R
H21B H 0.4972 0.2442 0.8649 0.061 Uiso 1 1 calc R
H21C H 0.5328 0.3091 0.9474 0.061 Uiso 1 1 calc R
C10 C 0.31465(14) -0.03555(12) 0.59120(13) 0.0445(4) Uani 1 1 d .
H10A H 0.3443 -0.0075 0.5388 0.067 Uiso 1 1 calc R
H10B H 0.2680 -0.0790 0.5658 0.067 Uiso 1 1 calc R
H10C H 0.3676 -0.0615 0.6335 0.067 Uiso 1 1 calc R
C16 C 0.21227(15) -0.05355(11) 1.29389(12) 0.0434(4) Uani 1 1 d .
H16A H 0.2717 -0.0784 1.2695 0.065 Uiso 1 1 calc R
H16B H 0.1591 -0.0958 1.2930 0.065 Uiso 1 1 calc R
H16C H 0.2288 -0.0342 1.3591 0.065 Uiso 1 1 calc R
C11 C 0.38324(13) 0.15116(11) 0.63067(10) 0.0369(3) Uani 1 1 d .
H11 H 0.3542 0.1404 0.5642 0.044 Uiso 1 1 calc R
C23 C 0.61839(11) 0.10010(9) 1.11339(11) 0.0285(3) Uani 1 1 d .
H23A H 0.6909 0.0928 1.1246 0.043 Uiso 1 1 calc R
H23B H 0.5855 0.0725 1.1642 0.043 Uiso 1 1 calc R
H23C H 0.6023 0.1601 1.1125 0.043 Uiso 1 1 calc R
C18 C 0.28163(19) 0.22202(12) 1.30789(15) 0.0570(5) Uani 1 1 d .
H18A H 0.3193 0.2472 1.2588 0.085 Uiso 1 1 calc R
H18B H 0.3027 0.2475 1.3695 0.085 Uiso 1 1 calc R
H18C H 0.2100 0.2319 1.2924 0.085 Uiso 1 1 calc R
C13 C 0.3597(2) 0.24432(13) 0.65237(16) 0.0617(6) Uani 1 1 d .
H13A H 0.2872 0.2533 0.6442 0.093 Uiso 1 1 calc R
H13B H 0.3923 0.2809 0.6087 0.093 Uiso 1 1 calc R
H13C H 0.3846 0.2575 0.7179 0.093 Uiso 1 1 calc R
C12 C 0.49647(16) 0.13588(16) 0.63102(15) 0.0581(5) Uani 1 1 d .
H12A H 0.5297 0.1521 0.6928 0.087 Uiso 1 1 calc R
H12B H 0.5231 0.1696 0.5810 0.087 Uiso 1 1 calc R
H12C H 0.5088 0.0762 0.6195 0.087 Uiso 1 1 calc R
C19 C 0.41292(17) 0.10777(17) 1.34339(14) 0.0590(6) Uani 1 1 d .
H19A H 0.4254 0.0473 1.3387 0.089 Uiso 1 1 calc R
H19B H 0.4287 0.1262 1.4091 0.089 Uiso 1 1 calc R
H19C H 0.4552 0.1382 1.3018 0.089 Uiso 1 1 calc R

loop_
_atom_site_aniso_label
_atom_site_aniso_U_11
_atom_site_aniso_U_22
_atom_site_aniso_U_33
_atom_site_aniso_U_23
_atom_site_aniso_U_13
_atom_site_aniso_U_12
Zr1 0.01586(6) 0.02055(7) 0.01473(6) 0.00013(4) 0.00225(4) -0.00159(4)
O1 0.0206(4) 0.0382(5) 0.0166(4) -0.0006(3) 0.0016(3) -0.0042(3)
O2 0.0215(4) 0.0310(5) 0.0180(4) 0.0010(3) 0.0045(3) -0.0002(3)
N6 0.0176(5) 0.0222(5) 0.0248(5) 0.0005(4) 0.0011(4) -0.0034(4)
N4 0.0264(5) 0.0265(5) 0.0165(5) -0.0030(4) 0.0061(4) -0.0058(4)
N3 0.0325(6) 0.0330(6) 0.0148(5) 0.0010(4) 0.0013(4) 0.0004(4)
N1 0.0186(5) 0.0286(5) 0.0171(5) 0.0003(4) 0.0013(4) 0.0014(4)
N2 0.0176(5) 0.0289(5) 0.0170(5) 0.0003(4) 0.0031(4) -0.0014(4)
N5 0.0278(5) 0.0220(5) 0.0271(5) -0.0016(4) 0.0057(4) -0.0034(4)
C1 0.0241(6) 0.0216(5) 0.0167(5) 0.0009(4) 0.0022(4) 0.0024(4)
C3 0.0196(6) 0.0344(7) 0.0201(6) -0.0015(5) -0.0007(4) 0.0017(5)
C5 0.0180(6) 0.0362(7) 0.0217(6) 0.0010(5) 0.0035(4) -0.0016(5)
C17 0.0377(8) 0.0405(8) 0.0182(6) -0.0064(5) 0.0064(5) -0.0120(6)
C14 0.0312(7) 0.0315(7) 0.0215(6) -0.0032(5) 0.0096(5) -0.0097(5)
C2 0.0217(6) 0.0209(5) 0.0178(5) -0.0006(4) 0.0035(4) -0.0025(4)
C7 0.0316(7) 0.0287(7) 0.0413(8) 0.0010(6) 0.0032(6) 0.0061(5)
C20 0.0507(9) 0.0284(7) 0.0391(8) -0.0084(6) 0.0135(7) -0.0061(6)
C4 0.0182(5) 0.0309(6) 0.0245(6) 0.0011(5) 0.0018(4) 0.0026(5)
C22 0.0211(6) 0.0293(7) 0.0401(8) 0.0075(5) 0.0062(6) -0.0037(5)
C8 0.0301(7) 0.0418(8) 0.0213(6) -0.0053(5) -0.0033(5) 0.0029(6)
C9 0.0389(9) 0.0825(14) 0.0278(8) -0.0039(8) -0.0078(7) 0.0162(9)
C6 0.0190(6) 0.0537(9) 0.0345(7) 0.0014(7) -0.0001(5) 0.0057(6)
C15 0.0330(8) 0.0628(11) 0.0412(9) -0.0109(8) 0.0180(7) -0.0065(8)
C21 0.0587(10) 0.0268(7) 0.0370(8) 0.0023(6) 0.0117(7) -0.0096(7)
C10 0.0456(9) 0.0478(9) 0.0389(9) -0.0173(7) -0.0023(7) 0.0059(8)
C16 0.0635(11) 0.0356(8) 0.0319(8) 0.0055(6) 0.0095(7) -0.0136(8)
C11 0.0489(9) 0.0430(8) 0.0193(6) 0.0085(6) 0.0060(6) -0.0008(7)
C23 0.0231(6) 0.0274(6) 0.0335(7) -0.0058(5) -0.0059(5) -0.0024(5)
C18 0.0791(15) 0.0425(10) 0.0504(11) -0.0218(8) 0.0115(10) -0.0095(9)
C13 0.0884(17) 0.0402(10) 0.0569(12) 0.0179(9) 0.0089(11) 0.0022(10)
C12 0.0514(11) 0.0819(15) 0.0444(10) 0.0156(10) 0.0230(9) -0.0047(10)
C19 0.0492(11) 0.0973(17) 0.0280(8) -0.0103(9) -0.0107(8) 0.0007(11)

loop_
_atom_type_symbol
_atom_type_description
_atom_type_scat_dispersion_real
_atom_type_scat_dispersion_imag
_atom_type_scat_source
C C 0.0033 0.0016 'International Tables Vol C Tables 4.2.6.8 and 6.1.1.4'
H H 0.0000 0.0000 'International Tables Vol C Tables 4.2.6.8 and 6.1.1.4'
N N 0.0061 0.0033 'International Tables Vol C Tables 4.2.6.8 and 6.1.1.4'
O O 0.0106 0.0060 'International Tables Vol C Tables 4.2.6.8 and 6.1.1.4'
Zr Zr -2.9673 0.5597 'International Tables Vol C Tables 4.2.6.8 and 6.1.1.4'

loop_
_geom_angle_atom_site_label_1
_geom_angle_atom_site_label_2
_geom_angle_atom_site_label_3
_geom_angle
_geom_angle_site_symmetry_1
_geom_angle_site_symmetry_3
N5 Zr1 O1 86.85(4) . .
N5 Zr1 O2 85.40(4) . .
O1 Zr1 O2 167.59(4) . .
N5 Zr1 N2 97.55(4) . .
O1 Zr1 N2 58.42(4) . .
O2 Zr1 N2 132.34(4) . .
N5 Zr1 N1 100.25(4) . .
O1 Zr1 N1 132.85(4) . .
O2 Zr1 N1 58.37(4) . .
N2 Zr1 N1 74.43(5) . .
N5 Zr1 N6 93.69(4) . .
O1 Zr1 N6 83.97(4) . .
O2 Zr1 N6 86.87(4) . .
N2 Zr1 N6 139.78(4) . .
N1 Zr1 N6 140.84(4) . .
N5 Zr1 N6 170.01(4) . 3_657
O1 Zr1 N6 92.65(4) . 3_657
O2 Zr1 N6 93.30(3) . 3_657
N2 Zr1 N6 90.65(4) . 3_657
N1 Zr1 N6 87.41(4) . 3_657
N6 Zr1 N6 76.34(4) . 3_657
N5 Zr1 C2 93.37(4) . .
O1 Zr1 C2 28.93(4) . .
O2 Zr1 C2 161.51(4) . .
N2 Zr1 C2 29.52(4) . .
N1 Zr1 C2 103.93(5) . .
N6 Zr1 C2 111.62(4) . .
N6 Zr1 C2 90.97(4) 3_657 .
N5 Zr1 C1 92.85(4) . .
O1 Zr1 C1 161.70(4) . .
O2 Zr1 C1 28.97(4) . .
N2 Zr1 C1 103.59(4) . .
N1 Zr1 C1 29.40(4) . .
N6 Zr1 C1 114.29(4) . .
N6 Zr1 C1 90.74(3) 3_657 .
C2 Zr1 C1 133.09(4) . .
C2 O1 Zr1 94.77(7) . .
C1 O2 Zr1 94.70(8) . .
C23 N6 C22 105.83(11) . .
C23 N6 Zr1 110.60(8) . .
C22 N6 Zr1 110.88(8) . .
C23 N6 Zr1 113.67(8) . 3_657
C22 N6 Zr1 112.31(8) . 3_657
Zr1 N6 Zr1 103.66(4) . 3_657
C2 N4 C14 119.70(10) . .
C2 N4 C17 121.77(11) . .
C14 N4 C17 117.23(10) . .
C1 N3 C8 119.71(11) . .
C1 N3 C11 121.06(12) . .
C8 N3 C11 118.59(12) . .
C1 N1 C3 125.96(11) . .
C1 N1 Zr1 93.63(9) . .
C3 N1 Zr1 138.46(9) . .
C2 N2 C5 126.53(11) . .
C2 N2 Zr1 93.99(8) . .
C5 N2 Zr1 138.90(9) . .
C21 N5 C20 107.81(12) . .
C21 N5 Zr1 128.12(9) . .
C20 N5 Zr1 124.05(9) . .
O2 C1 N1 113.29(11) . .
O2 C1 N3 120.65(12) . .
N1 C1 N3 126.06(13) . .
O2 C1 Zr1 56.33(6) . .
N1 C1 Zr1 56.97(7) . .
N3 C1 Zr1 176.94(10) . .
N1 C3 C4 112.70(11) . .
N2 C5 C4 113.20(11) . .
N4 C17 C19 116.25(14) . .
N4 C17 C18 110.13(14) . .
C19 C17 C18 111.19(17) . .
N4 C14 C15 112.67(13) . .
N4 C14 C16 110.81(13) . .
C15 C14 C16 111.46(13) . .
O1 C2 N2 112.72(11) . .
O1 C2 N4 120.60(12) . .
N2 C2 N4 126.68(12) . .
O1 C2 Zr1 56.30(6) . .
N2 C2 Zr1 56.49(7) . .
N4 C2 Zr1 175.98(10) . .
C7 C4 C6 109.45(12) . .
C7 C4 C5 111.88(12) . .
C6 C4 C5 107.19(11) . .
C7 C4 C3 110.09(11) . .
C6 C4 C3 107.55(11) . .
C5 C4 C3 110.53(11) . .
N3 C8 C9 113.12(14) . .
N3 C8 C10 110.74(13) . .
C9 C8 C10 110.71(13) . .
N3 C11 C12 115.94(14) . .
N3 C11 C13 109.83(14) . .
C12 C11 C13 111.64(18) . .

loop_
_geom_bond_atom_site_label_1
_geom_bond_atom_site_label_2
_geom_bond_distance
_geom_bond_site_symmetry_2
Zr1 N5 2.1084(13) .
Zr1 O1 2.2262(12) .
Zr1 O2 2.2272(12) .
Zr1 N2 2.2288(13) .
Zr1 N1 2.2408(12) .
Zr1 N6 2.3233(13) .
Zr1 N6 2.3738(14) 3_657
Zr1 C2 2.6665(14) .
Zr1 C1 2.6673(15) .
O1 C2 1.2943(17) .
O2 C1 1.2965(17) .
N6 C23 1.4770(17) .
N6 C22 1.4790(17) .
N6 Zr1 2.3738(14) 3_657
N4 C2 1.3685(16) .
N4 C14 1.4724(17) .
N4 C17 1.4789(17) .
N3 C1 1.3729(17) .
N3 C8 1.4727(19) .
N3 C11 1.4767(19) .
N1 C1 1.3119(17) .
N1 C3 1.4410(17) .
N2 C2 1.3170(16) .
N2 C5 1.4412(18) .
N5 C21 1.4445(19) .
N5 C20 1.4515(18) .
C3 C4 1.5344(19) .
C5 C4 1.5326(19) .
C17 C19 1.511(3) .
C17 C18 1.520(3) .
C14 C15 1.520(2) .
C14 C16 1.527(2) .
C7 C4 1.526(2) .
C4 C6 1.5290(19) .
C8 C9 1.524(2) .
C8 C10 1.527(2) .
C11 C12 1.508(3) .
C11 C13 1.521(3) .
